data_4317886
loop_
_publ_author_name
'Robert C. Finn'
'Randy S. Rarig'
'Jon Zubieta'

_publ_section_title
;
 Organic-Inorganic Hybrid Materials: Hydrothermal Syntheses and Structural
 Characterization of Bimetallic Organophosphonate Oxides of the Type
 Mo/Cu/O/RPO32-/Organoimine
;
_journal_name_full 'Inorganic Chemistry'
_journal_page_first 2109
_journal_page_last 2123
_journal_paper_doi 10.1021/ic011124v
_journal_volume 41
_journal_year 2002
_chemical_formula_sum 'C33 H28 Cu2 Mo5 N6 O21 P2'
_chemical_formula_weight 1513.33
_chemical_name_systematic
;
  ?
;
_space_group_IT_number 15
_symmetry_cell_setting monoclinic
_symmetry_space_group_name_Hall '-C 2yc'
_symmetry_space_group_name_H-M 'C 1 2/c 1'
_atom_sites_solution_hydrogens geom
_atom_sites_solution_primary direct
_atom_sites_solution_secondary difmap
_audit_creation_method SHELXL-97
_cell_angle_alpha 90.00
_cell_angle_beta 101.409(1)
_cell_angle_gamma 90.00
_cell_formula_units_Z 4
_cell_length_a 8.7047(6)
_cell_length_b 23.3712(18)
_cell_length_c 19.7186(15)
_cell_measurement_temperature 293(2)
_cell_volume 3932.3(5)
_computing_structure_refinement 'SHELXL-97 (Sheldrick, 1997)'
_computing_structure_solution 'SHELXS-97 (Sheldrick, 1990)'
_diffrn_ambient_temperature 293(2)
_diffrn_measured_fraction_theta_full 0.978
_diffrn_measured_fraction_theta_max 0.978
_diffrn_radiation_monochromator graphite
_diffrn_radiation_source 'fine-focus sealed tube'
_diffrn_radiation_type MoK\a
_diffrn_radiation_wavelength 0.71073
_diffrn_reflns_av_R_equivalents 0.0946
_diffrn_reflns_av_sigmaI/netI 0.1171
_diffrn_reflns_limit_h_max 11
_diffrn_reflns_limit_h_min -8
_diffrn_reflns_limit_k_max 31
_diffrn_reflns_limit_k_min -22
_diffrn_reflns_limit_l_max 25
_diffrn_reflns_limit_l_min -26
_diffrn_reflns_number 13087
_diffrn_reflns_theta_full 28.29
_diffrn_reflns_theta_max 28.29
_diffrn_reflns_theta_min 2.04
_exptl_absorpt_coefficient_mu 2.785
_exptl_absorpt_correction_type SADABS
_exptl_crystal_colour Plate
_exptl_crystal_density_diffrn 2.556
_exptl_crystal_density_method 'not measured'
_exptl_crystal_description Block
_exptl_crystal_F_000 2936
_exptl_crystal_size_max 0.23
_exptl_crystal_size_mid 0.17
_exptl_crystal_size_min 0.04
_refine_diff_density_max 1.043
_refine_diff_density_min -1.288
_refine_diff_density_rms 0.258
_refine_ls_extinction_method none
_refine_ls_goodness_of_fit_ref 0.965
_refine_ls_hydrogen_treatment mixed
_refine_ls_matrix_type full
_refine_ls_number_parameters 313
_refine_ls_number_reflns 4795
_refine_ls_number_restraints 0
_refine_ls_restrained_S_all 0.965
_refine_ls_R_factor_all 0.1172
_refine_ls_R_factor_gt 0.0507
_refine_ls_shift/su_max 0.001
_refine_ls_shift/su_mean 0.000
_refine_ls_structure_factor_coef Fsqd
_refine_ls_weighting_details 'calc w=1/[\s^2^(Fo^2^)+(0.0367P)^2^+0.0000P] where P=(Fo^2^+2Fc^2^)/3'
_refine_ls_weighting_scheme calc
_refine_ls_wR_factor_gt 0.0891
_refine_ls_wR_factor_ref 0.1044
_reflns_number_gt 2841
_reflns_number_total 4795
_reflns_threshold_expression >2sigma(I)
_cod_data_source_file ic011124v_9.cif
_cod_data_source_block c2-c
_cod_depositor_comments
;
The following automatic conversions were performed:

'_symmetry_cell_setting' value 'Monoclinic' changed to 'monoclinic'
according to the built-in table from CIF Core dictionary named
'cif_core.dic' version 2.4.1 from 2010-06-29.

Automatic conversion script
Id: cif_fix_values 1646 2011-03-28 12:23:43Z adriana 
;
_cod_database_code 4317886

loop_
_symmetry_equiv_pos_as_xyz
'x, y, z'
'-x, y, -z+1/2'
'x+1/2, y+1/2, z'
'-x+1/2, y+1/2, -z+1/2'
'-x, -y, -z'
'x, -y, z-1/2'
'-x+1/2, -y+1/2, -z'
'x+1/2, -y+1/2, z-1/2'

loop_
_atom_site_label
_atom_site_type_symbol
_atom_site_fract_x
_atom_site_fract_y
_atom_site_fract_z
_atom_site_U_iso_or_equiv
_atom_site_adp_type
_atom_site_occupancy
_atom_site_symmetry_multiplicity
_atom_site_calc_flag
_atom_site_refinement_flags
_atom_site_disorder_assembly
_atom_site_disorder_group
Mo1 Mo 0.5000 0.17841(4) 0.2500 0.0065(2) Uani 1 2 d S . .
Mo2 Mo 0.29636(7) 0.26067(3) 0.12289(3) 0.00609(15) Uani 1 1 d . . .
Mo3 Mo 0.39990(7) 0.40221(3) 0.15984(3) 0.00696(15) Uani 1 1 d . . .
Cu1 Cu 0.23376(10) 0.13593(4) 0.00533(5) 0.0106(2) Uani 1 1 d . . .
P1 P 0.3292(2) 0.30540(9) 0.28974(10) 0.0069(4) Uani 1 1 d . . .
O1 O 0.3475(5) 0.2211(2) 0.0574(2) 0.0087(11) Uani 1 1 d . . .
O2 O 0.3070(5) 0.2030(2) 0.1921(2) 0.0077(11) Uani 1 1 d . . .
O3 O 0.0986(5) 0.2649(2) 0.1020(2) 0.0092(11) Uani 1 1 d . . .
O4 O 0.3390(5) 0.3385(2) 0.0901(2) 0.0062(11) Uani 1 1 d . . .
O5 O 0.3338(5) 0.3198(2) 0.2128(2) 0.0073(11) Uani 1 1 d . . .
O6 O 0.5616(5) 0.2550(2) 0.1830(2) 0.0049(10) Uani 1 1 d . . .
O7 O 0.5764(6) 0.1334(2) 0.1976(3) 0.0132(12) Uani 1 1 d . . .
O8 O 0.2152(5) 0.4260(2) 0.1642(2) 0.0100(11) Uani 1 1 d . . .
O9 O 0.5000 0.4265(3) 0.2500 0.0100(16) Uani 1 2 d S . .
O10 O 0.4551(6) 0.4497(2) 0.1039(3) 0.0118(12) Uani 1 1 d . . .
O11 O 0.6269(5) 0.3582(2) 0.1664(2) 0.0084(11) Uani 1 1 d . . .
N1 N 0.0295(7) 0.1486(3) 0.0353(3) 0.0117(14) Uani 1 1 d . . .
N2 N 0.2703(7) 0.0905(3) 0.0891(3) 0.0114(14) Uani 1 1 d . . .
N3 N 0.4447(7) 0.1003(3) -0.0001(3) 0.0115(14) Uani 1 1 d . . .
C1 C -0.0891(9) 0.1785(4) 0.0030(4) 0.0157(18) Uani 1 1 d . . .
H1 H -0.0852 0.1936 -0.0403 0.019 Uiso 1 1 calc R . .
C2 C -0.2224(9) 0.1886(3) 0.0312(4) 0.020(2) Uani 1 1 d . . .
H2 H -0.3071 0.2086 0.0059 0.024 Uiso 1 1 calc R . .
C3 C -0.2269(9) 0.1691(4) 0.0961(4) 0.022(2) Uani 1 1 d . . .
H3 H -0.3120 0.1772 0.1165 0.027 Uiso 1 1 calc R . .
C4 C -0.1019(9) 0.1368(4) 0.1308(4) 0.024(2) Uani 1 1 d . . .
H4 H -0.1009 0.1230 0.1751 0.029 Uiso 1 1 calc R . .
C5 C 0.0206(9) 0.1257(3) 0.0979(4) 0.0127(17) Uani 1 1 d . . .
C6 C 0.1551(8) 0.0877(3) 0.1265(4) 0.0124(17) Uani 1 1 d . . .
C7 C 0.1667(10) 0.0486(4) 0.1802(4) 0.022(2) Uani 1 1 d . . .
H7 H 0.0875 0.0460 0.2055 0.027 Uiso 1 1 calc R . .
C8 C 0.2970(9) 0.0136(4) 0.1957(4) 0.023(2) Uani 1 1 d . . .
H8 H 0.3060 -0.0128 0.2315 0.027 Uiso 1 1 calc R . .
C9 C 0.4142(9) 0.0182(3) 0.1576(4) 0.0177(19) Uani 1 1 d . . .
H9 H 0.5036 -0.0044 0.1681 0.021 Uiso 1 1 calc R . .
C10 C 0.3961(9) 0.0571(3) 0.1035(4) 0.0144(18) Uani 1 1 d . . .
C11 C 0.5007(8) 0.0643(3) 0.0531(4) 0.0129(17) Uani 1 1 d . . .
C12 C 0.6443(9) 0.0362(3) 0.0590(4) 0.0178(19) Uani 1 1 d . . .
H12 H 0.6825 0.0126 0.0965 0.021 Uiso 1 1 calc R . .
C13 C 0.7287(9) 0.0449(3) 0.0062(4) 0.0156(18) Uani 1 1 d . . .
H13 H 0.8235 0.0261 0.0078 0.019 Uiso 1 1 calc R . .
C14 C 0.6717(8) 0.0810(3) -0.0478(4) 0.0136(18) Uani 1 1 d . . .
H14 H 0.7268 0.0867 -0.0831 0.016 Uiso 1 1 calc R . .
C15 C 0.5299(9) 0.1089(3) -0.0487(4) 0.0143(18) Uani 1 1 d . . .
H15 H 0.4931 0.1344 -0.0844 0.017 Uiso 1 1 calc R . .
C16 C 0.1339(8) 0.2818(3) 0.2892(4) 0.0100(16) Uani 1 1 d . . .
H16A H 0.1221 0.2437 0.2692 0.012 Uiso 1 1 calc R . .
H16B H 0.1211 0.2785 0.3368 0.012 Uiso 1 1 calc R . .
C17 C 0.0000 0.3195(5) 0.2500 0.012(2) Uani 1 2 d S . .
H17A H -0.0394 0.3438 0.2825 0.014 Uiso 0.50 1 calc PR . .
H17B H 0.0394 0.3438 0.2175 0.014 Uiso 0.50 1 calc PR . .

loop_
_atom_site_aniso_label
_atom_site_aniso_U_11
_atom_site_aniso_U_22
_atom_site_aniso_U_33
_atom_site_aniso_U_23
_atom_site_aniso_U_13
_atom_site_aniso_U_12
Mo1 0.0071(5) 0.0072(5) 0.0047(5) 0.000 0.0002(4) 0.000
Mo2 0.0051(3) 0.0071(3) 0.0057(3) 0.0002(3) 0.0002(2) -0.0005(3)
Mo3 0.0058(3) 0.0072(4) 0.0072(3) 0.0009(3) -0.0003(2) -0.0001(3)
Cu1 0.0096(5) 0.0121(6) 0.0101(5) 0.0012(4) 0.0020(4) 0.0010(4)
P1 0.0049(9) 0.0101(11) 0.0056(10) 0.0001(8) 0.0010(7) 0.0011(8)
O1 0.009(3) 0.008(3) 0.007(3) 0.000(2) -0.001(2) -0.003(2)
O2 0.009(3) 0.007(3) 0.006(3) -0.001(2) 0.000(2) -0.003(2)
O3 0.009(3) 0.009(3) 0.008(3) -0.002(2) -0.001(2) -0.002(2)
O4 0.008(3) 0.006(3) 0.005(3) 0.002(2) 0.001(2) 0.002(2)
O5 0.005(3) 0.010(3) 0.007(3) 0.006(2) 0.004(2) 0.002(2)
O6 0.003(2) 0.007(3) 0.005(2) -0.001(2) 0.0017(19) -0.003(2)
O7 0.015(3) 0.013(3) 0.011(3) -0.001(2) 0.003(2) 0.003(2)
O8 0.012(3) 0.006(3) 0.011(3) 0.000(2) -0.001(2) 0.007(2)
O9 0.011(3) 0.011(4) 0.016(4) 0.000 -0.002(3) 0.000
O10 0.012(3) 0.010(3) 0.014(3) 0.003(2) 0.003(2) 0.000(2)
O11 0.006(3) 0.015(3) 0.003(2) 0.002(2) 0.000(2) -0.001(2)
N1 0.010(3) 0.010(4) 0.014(4) -0.004(3) 0.002(3) 0.000(3)
N2 0.012(3) 0.009(4) 0.013(3) -0.003(3) 0.000(3) -0.001(3)
N3 0.014(3) 0.009(4) 0.011(3) 0.006(3) 0.001(3) 0.000(3)
C1 0.016(4) 0.021(5) 0.009(4) -0.006(4) 0.001(3) -0.003(4)
C2 0.019(5) 0.014(5) 0.028(5) -0.005(4) 0.006(4) -0.006(4)
C3 0.019(5) 0.023(5) 0.027(5) -0.007(4) 0.012(4) -0.005(4)
C4 0.024(5) 0.034(6) 0.017(5) 0.000(4) 0.012(4) -0.009(4)
C5 0.012(4) 0.014(5) 0.014(4) -0.006(4) 0.006(3) -0.007(3)
C6 0.010(4) 0.012(5) 0.013(4) 0.001(3) -0.003(3) -0.001(3)
C7 0.021(5) 0.029(6) 0.015(5) -0.006(4) -0.001(4) -0.019(4)
C8 0.025(5) 0.028(6) 0.012(4) -0.007(4) -0.005(4) -0.004(4)
C9 0.022(5) 0.010(5) 0.019(5) -0.002(4) -0.001(4) -0.003(4)
C10 0.022(5) 0.009(5) 0.009(4) -0.007(3) -0.004(3) -0.005(3)
C11 0.013(4) 0.012(5) 0.011(4) 0.003(3) -0.003(3) 0.001(3)
C12 0.025(5) 0.013(5) 0.013(4) -0.004(4) -0.001(4) -0.004(4)
C13 0.009(4) 0.010(5) 0.027(5) 0.001(4) -0.001(3) 0.006(3)
C14 0.005(4) 0.011(5) 0.025(5) 0.001(4) 0.003(3) 0.001(3)
C15 0.023(5) 0.009(5) 0.010(4) -0.006(3) 0.002(3) 0.002(3)
C16 0.010(4) 0.008(4) 0.013(4) 0.001(3) 0.005(3) -0.002(3)
C17 0.012(6) 0.008(6) 0.018(6) 0.000 0.009(5) 0.000

loop_
_atom_type_symbol
_atom_type_description
_atom_type_scat_dispersion_real
_atom_type_scat_dispersion_imag
_atom_type_scat_source
C C 0.0033 0.0016 'International Tables Vol C Tables 4.2.6.8 and 6.1.1.4'
H H 0.0000 0.0000 'International Tables Vol C Tables 4.2.6.8 and 6.1.1.4'
N N 0.0061 0.0033 'International Tables Vol C Tables 4.2.6.8 and 6.1.1.4'
O O 0.0106 0.0060 'International Tables Vol C Tables 4.2.6.8 and 6.1.1.4'
P P 0.1023 0.0942 'International Tables Vol C Tables 4.2.6.8 and 6.1.1.4'
Mo Mo -1.6832 0.6857 'International Tables Vol C Tables 4.2.6.8 and 6.1.1.4'
Cu Cu 0.3201 1.2651 'International Tables Vol C Tables 4.2.6.8 and 6.1.1.4'

loop_
_geom_angle_atom_site_label_1
_geom_angle_atom_site_label_2
_geom_angle_atom_site_label_3
_geom_angle
_geom_angle_site_symmetry_1
_geom_angle_site_symmetry_3
_geom_angle_publ_flag
O7 Mo1 O7 103.5(4) 2_655 . ?
O7 Mo1 O2 103.0(2) 2_655 2_655 ?
O7 Mo1 O2 98.3(2) . 2_655 ?
O7 Mo1 O2 98.3(2) 2_655 . ?
O7 Mo1 O2 103.0(2) . . ?
O2 Mo1 O2 145.2(3) 2_655 . ?
O7 Mo1 O6 88.3(2) 2_655 2_655 ?
O7 Mo1 O6 166.9(2) . 2_655 ?
O2 Mo1 O6 73.03(18) 2_655 2_655 ?
O2 Mo1 O6 80.55(18) . 2_655 ?
O7 Mo1 O6 166.9(2) 2_655 . ?
O7 Mo1 O6 88.3(2) . . ?
O2 Mo1 O6 80.55(18) 2_655 . ?
O2 Mo1 O6 73.03(18) . . ?
O6 Mo1 O6 80.7(2) 2_655 . ?
O3 Mo2 O1 104.5(2) . . ?
O3 Mo2 O2 96.8(2) . . ?
O1 Mo2 O2 100.0(2) . . ?
O3 Mo2 O4 96.6(2) . . ?
O1 Mo2 O4 99.0(2) . . ?
O2 Mo2 O4 153.19(19) . . ?
O3 Mo2 O5 98.0(2) . . ?
O1 Mo2 O5 156.5(2) . . ?
O2 Mo2 O5 83.63(19) . . ?
O4 Mo2 O5 71.54(18) . . ?
O3 Mo2 O6 164.59(19) . . ?
O1 Mo2 O6 88.53(19) . . ?
O2 Mo2 O6 72.51(18) . . ?
O4 Mo2 O6 89.28(17) . . ?
O5 Mo2 O6 70.26(16) . . ?
O10 Mo3 O8 102.1(2) . . ?
O10 Mo3 O9 106.0(2) . . ?
O8 Mo3 O9 96.67(18) . . ?
O10 Mo3 O4 96.2(2) . . ?
O8 Mo3 O4 98.6(2) . . ?
O9 Mo3 O4 149.6(2) . . ?
O10 Mo3 O11 88.7(2) . . ?
O8 Mo3 O11 169.2(2) . . ?
O9 Mo3 O11 81.08(17) . . ?
O4 Mo3 O11 78.97(18) . . ?
O10 Mo3 O5 164.3(2) . . ?
O8 Mo3 O5 85.9(2) . . ?
O9 Mo3 O5 86.3(2) . . ?
O4 Mo3 O5 68.90(18) . . ?
O11 Mo3 O5 83.44(17) . . ?
N2 Cu1 O4 162.8(2) . 7 ?
N2 Cu1 N1 80.5(3) . . ?
O4 Cu1 N1 95.8(2) 7 . ?
N2 Cu1 N3 79.8(2) . . ?
O4 Cu1 N3 101.4(2) 7 . ?
N1 Cu1 N3 159.6(3) . . ?
N2 Cu1 O1 96.1(2) . . ?
O4 Cu1 O1 100.90(19) 7 . ?
N1 Cu1 O1 93.9(2) . . ?
N3 Cu1 O1 93.6(2) . . ?
O11 P1 O6 110.8(3) 2_655 2_655 ?
O11 P1 O5 109.1(3) 2_655 . ?
O6 P1 O5 111.7(3) 2_655 . ?
O11 P1 C16 112.8(3) 2_655 . ?
O6 P1 C16 106.7(3) 2_655 . ?
O5 P1 C16 105.5(3) . . ?
Mo2 O1 Cu1 129.2(2) . . ?
Mo2 O2 Mo1 123.3(2) . . ?
Cu1 O4 Mo2 123.1(2) 7 . ?
Cu1 O4 Mo3 114.9(2) 7 . ?
Mo2 O4 Mo3 119.5(2) . . ?
P1 O5 Mo2 127.9(3) . . ?
P1 O5 Mo3 132.3(3) . . ?
Mo2 O5 Mo3 99.64(17) . . ?
P1 O6 Mo1 125.4(3) 2_655 . ?
P1 O6 Mo2 127.0(3) 2_655 . ?
Mo1 O6 Mo2 90.89(15) . . ?
Mo3 O9 Mo3 145.3(4) . 2_655 ?
P1 O11 Mo3 122.4(3) 2_655 . ?
C1 N1 C5 118.2(7) . . ?
C1 N1 Cu1 126.8(6) . . ?
C5 N1 Cu1 115.0(5) . . ?
C10 N2 C6 121.4(7) . . ?
C10 N2 Cu1 119.6(5) . . ?
C6 N2 Cu1 118.4(5) . . ?
C15 N3 C11 118.8(6) . . ?
C15 N3 Cu1 127.5(5) . . ?
C11 N3 Cu1 113.7(5) . . ?
N1 C1 C2 122.3(8) . . ?
C3 C2 C1 119.6(8) . . ?
C2 C3 C4 118.6(8) . . ?
C5 C4 C3 118.4(8) . . ?
N1 C5 C4 122.7(7) . . ?
N1 C5 C6 113.4(7) . . ?
C4 C5 C6 123.9(7) . . ?
N2 C6 C7 119.7(7) . . ?
N2 C6 C5 112.0(7) . . ?
C7 C6 C5 128.0(7) . . ?
C8 C7 C6 119.4(8) . . ?
C7 C8 C9 119.6(8) . . ?
C10 C9 C8 118.9(8) . . ?
N2 C10 C9 120.9(7) . . ?
N2 C10 C11 112.2(7) . . ?
C9 C10 C11 126.8(7) . . ?
N3 C11 C12 122.2(7) . . ?
N3 C11 C10 114.5(7) . . ?
C12 C11 C10 123.3(7) . . ?
C11 C12 C13 117.5(7) . . ?
C14 C13 C12 120.2(7) . . ?
C13 C14 C15 118.8(7) . . ?
N3 C15 C14 122.3(7) . . ?
C17 C16 P1 116.8(5) . . ?
C16 C17 C16 110.3(9) 2 . ?

loop_
_geom_bond_atom_site_label_1
_geom_bond_atom_site_label_2
_geom_bond_distance
_geom_bond_site_symmetry_2
_geom_bond_publ_flag
Mo1 O7 1.700(5) 2_655 ?
Mo1 O7 1.700(5) . ?
Mo1 O2 1.923(5) 2_655 ?
Mo1 O2 1.923(5) . ?
Mo1 O6 2.349(5) 2_655 ?
Mo1 O6 2.349(5) . ?
Mo2 O3 1.692(5) . ?
Mo2 O1 1.718(5) . ?
Mo2 O2 1.908(5) . ?
Mo2 O4 1.990(5) . ?
Mo2 O5 2.221(5) . ?
Mo2 O6 2.381(4) . ?
Mo3 O10 1.699(5) . ?
Mo3 O8 1.720(5) . ?
Mo3 O9 1.905(2) . ?
Mo3 O4 2.025(5) . ?
Mo3 O11 2.209(5) . ?
Mo3 O5 2.318(5) . ?
Cu1 N2 1.936(6) . ?
Cu1 O4 1.956(5) 7 ?
Cu1 N1 2.003(6) . ?
Cu1 N3 2.039(6) . ?
Cu1 O1 2.364(5) . ?
P1 O11 1.512(5) 2_655 ?
P1 O6 1.542(5) 2_655 ?
P1 O5 1.562(5) . ?
P1 C16 1.785(7) . ?
O4 Cu1 1.956(5) 7 ?
O6 P1 1.542(5) 2_655 ?
O9 Mo3 1.905(2) 2_655 ?
O11 P1 1.512(5) 2_655 ?
N1 C1 1.303(9) . ?
N1 C5 1.362(9) . ?
N2 C10 1.330(9) . ?
N2 C6 1.359(9) . ?
N3 C15 1.338(9) . ?
N3 C11 1.358(9) . ?
C1 C2 1.403(10) . ?
C2 C3 1.366(11) . ?
C3 C4 1.388(12) . ?
C4 C5 1.378(10) . ?
C5 C6 1.488(11) . ?
C6 C7 1.387(11) . ?
C7 C8 1.383(12) . ?
C8 C9 1.386(11) . ?
C9 C10 1.385(11) . ?
C10 C11 1.484(11) . ?
C11 C12 1.396(10) . ?
C12 C13 1.403(11) . ?
C13 C14 1.371(10) . ?
C14 C15 1.393(10) . ?
C16 C17 1.541(9) . ?
C17 C16 1.541(9) 2 ?
